data_1531948
loop_
_publ_author_name
'Wang, Guan-E'
'Xu, Gang'
'Wang, Ming-Sheng'
'Cai, Li-Zhen'
'Li, Wen-Hua'
'Guo, Guo-Cong'

_publ_section_title
;
 Semiconductive 3-D haloplumbate framework hybrids with high color
 rendering index white-light emission
;
_journal_issue 12
_journal_name_full 'Chem. Sci.'
_journal_page_first 7222
_journal_paper_doi 10.1039/C5SC02501J
_journal_volume 6
_journal_year 2015
_chemical_formula_moiety 'Cl59 Pb21, 8(C10 H22 N2), H3O'
_chemical_formula_sum 'C80 H180 Cl59 N16 O2 Pb21'
_chemical_formula_weight 7840.94
_chemical_name_systematic
; 
 ? 
;
_space_group_IT_number 14
_symmetry_cell_setting monoclinic
_symmetry_space_group_name_Hall '-P 2ybc'
_symmetry_space_group_name_H-M 'P 1 21/c 1'
_atom_sites_solution_hydrogens geom
_atom_sites_solution_primary direct
_atom_sites_solution_secondary difmap
_audit_creation_method SHELXL-97
_audit_update_record
;
2015-03-22 deposited with the CCDC.
2015-09-17 downloaded from the CCDC.
;
_cell_angle_alpha 90.00
_cell_angle_beta 91.811(6)
_cell_angle_gamma 90.00
_cell_formula_units_Z 2
_cell_length_a 21.2016(13)
_cell_length_b 15.9211(11)
_cell_length_c 26.4092(15)
_cell_measurement_reflns_used 26123
_cell_measurement_temperature 293(2)
_cell_measurement_theta_max 27.4584
_cell_measurement_theta_min 2.0038
_cell_volume 8910.0(10)
_computing_cell_refinement 'CrystalClear (Rigaku Inc., 2007)'
_computing_data_collection 'CrystalClear (Rigaku Inc., 2007)'
_computing_data_reduction 'CrystalClear (Rigaku Inc., 2007)'
_computing_publication_material 'Siemens SHELXTL^TM^ 5'
_computing_structure_refinement 'SHELXL-97 (Sheldrick, 1997)'
_computing_structure_solution 'SHELXS-97 (Sheldrick, 1990)'
_diffrn_ambient_temperature 293(2)
_diffrn_detector_area_resol_mean 28.5714
_diffrn_measured_fraction_theta_full 0.989
_diffrn_measured_fraction_theta_max 0.989
_diffrn_measurement_device_type 'Rigaku MM007-Saturn 724+'
_diffrn_measurement_method CCD_Profile_fitting
_diffrn_radiation_monochromator graphite
_diffrn_radiation_source 'fine-focus sealed tube'
_diffrn_radiation_type MoK\a
_diffrn_radiation_wavelength 0.71073
_diffrn_reflns_av_R_equivalents 0.1019
_diffrn_reflns_av_sigmaI/netI 0.0929
_diffrn_reflns_limit_h_max 25
_diffrn_reflns_limit_h_min -25
_diffrn_reflns_limit_k_max 19
_diffrn_reflns_limit_k_min -19
_diffrn_reflns_limit_l_max 31
_diffrn_reflns_limit_l_min -31
_diffrn_reflns_number 65120
_diffrn_reflns_theta_full 25.50
_diffrn_reflns_theta_max 25.50
_diffrn_reflns_theta_min 2.20
_exptl_absorpt_coefficient_mu 20.680
_exptl_absorpt_correction_T_max 1.0000
_exptl_absorpt_correction_T_min 0.5348
_exptl_absorpt_correction_type multi-scan
_exptl_absorpt_process_details 'Sphere (Rigaku CrystalClear)'
_exptl_crystal_colour colorless
_exptl_crystal_density_diffrn 2.923
_exptl_crystal_density_method 'not measured'
_exptl_crystal_description pillar
_exptl_crystal_F_000 7026
_exptl_crystal_preparation Luminescent
_exptl_crystal_size_max 0.20
_exptl_crystal_size_mid 0.15
_exptl_crystal_size_min 0.15
_refine_diff_density_max 5.594
_refine_diff_density_min -4.642
_refine_diff_density_rms 0.490
_refine_ls_extinction_method none
_refine_ls_goodness_of_fit_ref 1.091
_refine_ls_hydrogen_treatment constr
_refine_ls_matrix_type full
_refine_ls_number_parameters 763
_refine_ls_number_reflns 16413
_refine_ls_number_restraints 39
_refine_ls_restrained_S_all 1.091
_refine_ls_R_factor_all 0.1043
_refine_ls_R_factor_gt 0.0938
_refine_ls_shift/su_max 0.011
_refine_ls_shift/su_mean 0.000
_refine_ls_structure_factor_coef Fsqd
_refine_ls_weighting_details 'calc w=1/[\s^2^(Fo^2^)+(0.0590P)^2^+1358.4718P] where P=(Fo^2^+2Fc^2^)/3'
_refine_ls_weighting_scheme calc
_refine_ls_wR_factor_gt 0.2254
_refine_ls_wR_factor_ref 0.2311
_reflns_number_gt 14000
_reflns_number_total 16413
_reflns_threshold_expression >2sigma(I)
_cod_data_source_file c5sc02501j2.cif
_cod_data_source_block a
_cod_depositor_comments
;
The following automatic conversions were performed:

'_exptl_absorpt_correction_type' value 'Multi-scan' changed to
'multi-scan' according to
/usr/data/users/saulius/crontab/automatic-downloads/rss-feeds/RSC/lib/dictionaries/cif_core.dic
dictionary named 'cif_core.dic' version 2.4.2 from 2011-04-26.

Automatic conversion script
Id: cif_fix_values 3271 2015-04-21 07:52:19Z andrius 

 Adding full bibliography for 1531947--1531948.cif.
;
_cod_original_sg_symbol_H-M P2(1)/c
_cod_database_code 1531948

loop_
_symmetry_equiv_pos_as_xyz
'x, y, z'
'-x, y+1/2, -z+1/2'
'-x, -y, -z'
'x, -y-1/2, z-1/2'

loop_
_atom_site_label
_atom_site_type_symbol
_atom_site_fract_x
_atom_site_fract_y
_atom_site_fract_z
_atom_site_U_iso_or_equiv
_atom_site_adp_type
_atom_site_occupancy
_atom_site_symmetry_multiplicity
_atom_site_calc_flag
_atom_site_refinement_flags
Pb11 Pb 0.75809(5) -0.01124(6) 0.33176(4) 0.0220(2) Uani 1 1 d .
Pb2 Pb 0.75213(5) 0.34839(6) 0.31126(4) 0.0206(2) Uani 1 1 d .
Pb3 Pb 0.76542(5) 0.48818(6) 0.17937(4) 0.0215(2) Uani 1 1 d .
Pb4 Pb 0.75993(5) 0.61704(6) 0.31625(4) 0.0201(2) Uani 1 1 d .
Pb5 Pb 0.60663(5) 0.48935(7) 0.38115(5) 0.0295(3) Uani 1 1 d .
Pb6 Pb 0.5000 0.5000 0.5000 0.0283(4) Uani 1 2 d S
Pb7 Pb 0.40057(5) 0.47676(7) 0.36756(5) 0.0303(3) Uani 1 1 d .
Pb8 Pb 0.24057(5) 0.35124(6) 0.30205(4) 0.0190(2) Uani 1 1 d .
Pb9 Pb 0.24048(5) 0.61675(6) 0.30647(4) 0.0206(2) Uani 1 1 d .
Pb10 Pb 0.09762(5) 0.48367(6) 0.39877(4) 0.0220(2) Uani 1 1 d .
Pb1 Pb -0.09902(5) 0.47466(6) 0.39870(4) 0.0221(2) Uani 1 1 d .
Cl1 Cl 0.6747(5) -0.0029(6) 0.4083(4) 0.051(2) Uani 1 1 d .
Cl2 Cl 0.8549(4) 0.0077(5) 0.3966(3) 0.0387(19) Uani 1 1 d .
Cl3 Cl 0.7460(4) 0.1628(4) 0.3017(3) 0.0356(18) Uani 1 1 d .
Cl4 Cl 0.8510(3) 0.3015(4) 0.3750(3) 0.0220(14) Uani 1 1 d .
Cl5 Cl 0.7525(3) 0.4826(4) 0.3899(3) 0.0222(14) Uani 1 1 d .
Cl6 Cl 0.6690(3) 0.4963(4) 0.2733(3) 0.0246(14) Uani 1 1 d .
Cl7 Cl 0.8450(3) 0.4810(4) 0.2786(3) 0.0226(13) Uani 1 1 d .
Cl8 Cl 0.7764(4) 0.3039(4) 0.1965(3) 0.0356(18) Uani 1 1 d .
Cl9 Cl 0.8647(4) 0.5003(6) 0.1232(4) 0.050(2) Uani 1 1 d U
Cl10 Cl 0.6836(5) 0.4999(6) 0.0939(4) 0.054(3) Uani 1 1 d .
Cl11 Cl 0.7653(4) 0.6611(4) 0.2062(3) 0.0369(18) Uani 1 1 d .
Cl12 Cl 0.7679(4) 0.8091(4) 0.3155(3) 0.0280(15) Uani 1 1 d .
Cl13 Cl 0.6491(3) 0.3094(4) 0.3718(3) 0.0274(15) Uani 1 1 d .
Cl14 Cl 0.6495(4) 0.6600(5) 0.3661(3) 0.0390(19) Uani 1 1 d .
Cl15 Cl 0.6337(4) 0.4997(5) 0.4915(4) 0.0382(19) Uani 1 1 d .
Cl16 Cl 0.4980(3) 0.4646(4) 0.3018(3) 0.0279(15) Uani 1 1 d .
Cl17 Cl 0.5005(3) 0.5999(4) 0.4101(3) 0.0300(16) Uani 1 1 d .
Cl18 Cl 0.4978(3) 0.3711(4) 0.4257(3) 0.0251(14) Uani 1 1 d .
Cl19 Cl 0.3549(4) 0.3044(4) 0.3547(3) 0.0367(19) Uani 1 1 d .
Cl20 Cl 0.3315(3) 0.4832(4) 0.2663(3) 0.0220(13) Uani 1 1 d .
Cl21 Cl 0.3557(4) 0.6533(4) 0.3517(3) 0.0318(17) Uani 1 1 d .
Cl22 Cl 0.1528(3) 0.4831(4) 0.2601(3) 0.0260(15) Uani 1 1 d .
Cl23 Cl 0.2489(3) 0.4754(4) 0.3819(2) 0.0223(13) Uani 1 1 d .
Cl24 Cl 0.1357(3) 0.3104(4) 0.3595(3) 0.0233(14) Uani 1 1 d .
Cl25 Cl 0.1398(3) 0.6497(4) 0.3750(3) 0.0257(15) Uani 1 1 d .
Cl26 Cl 0.1389(3) 0.5101(4) 0.5014(3) 0.0275(15) Uani 1 1 d .
Cl27 Cl 0.0027(3) 0.3711(4) 0.4417(3) 0.0253(15) Uani 1 1 d .
Cl28 Cl -0.0001(3) 0.5107(4) 0.3271(2) 0.0224(14) Uani 1 1 d .
Cl29 Cl 0.0041(11) 0.5760(12) 0.4411(8) 0.057(5) Uani 0.50 1 d P
Cl30 Cl -0.1253(3) 0.6532(4) 0.3852(3) 0.0258(15) Uani 1 1 d .
O1W O 0.608(3) 0.830(3) 0.2985(17) 0.048(13) Uani 0.50 1 d PU
N11 N 1.0243(12) 0.2894(15) 0.2128(10) 0.031(6) Uiso 1 1 d .
C11 C 1.0101(17) 0.404(2) 0.148(2) 0.069(15) Uani 1 1 d .
H11A H 1.0325 0.4349 0.1230 0.104 Uiso 1 1 calc R
H11B H 0.9952 0.4426 0.1730 0.104 Uiso 1 1 calc R
H11C H 0.9748 0.3759 0.1321 0.104 Uiso 1 1 calc R
N12 N 0.9819(12) 0.1985(14) 0.2829(9) 0.027(6) Uani 1 1 d .
C12 C 1.0521(17) 0.343(2) 0.1723(13) 0.041(8) Uani 1 1 d .
H12A H 1.0881 0.3726 0.1871 0.049 Uiso 1 1 calc R
H12B H 1.0677 0.3060 0.1463 0.049 Uiso 1 1 calc R
C13 C 0.9745(14) 0.2319(17) 0.1923(11) 0.026(6) Uiso 1 1 d .
H13A H 0.9936 0.1874 0.1729 0.032 Uiso 1 1 calc R
H13B H 0.9456 0.2626 0.1699 0.032 Uiso 1 1 calc R
C14 C 0.9382(16) 0.1936(19) 0.2366(12) 0.035(8) Uani 1 1 d .
H14A H 0.8998 0.2251 0.2420 0.041 Uiso 1 1 calc R
H14B H 0.9270 0.1357 0.2293 0.041 Uiso 1 1 calc R
C15 C 1.0765(16) 0.234(3) 0.2354(12) 0.044(10) Uani 1 1 d .
H15A H 1.1065 0.2680 0.2550 0.053 Uiso 1 1 calc R
H15B H 1.0988 0.2060 0.2087 0.053 Uiso 1 1 calc R
C16 C 1.0454(14) 0.1698(19) 0.2695(13) 0.036(8) Uani 1 1 d .
H16A H 1.0422 0.1163 0.2520 0.043 Uiso 1 1 calc R
H16B H 1.0713 0.1619 0.3001 0.043 Uiso 1 1 calc R
C17 C 0.9993(16) 0.345(2) 0.2546(12) 0.034(7) Uani 1 1 d .
H17A H 0.9609 0.3729 0.2430 0.041 Uiso 1 1 calc R
H17B H 1.0302 0.3873 0.2643 0.041 Uiso 1 1 calc R
C18 C 0.9858(14) 0.2875(17) 0.3004(11) 0.026(6) Uiso 1 1 d .
H18A H 1.0193 0.2934 0.3261 0.031 Uiso 1 1 calc R
H18B H 0.9464 0.3038 0.3152 0.031 Uiso 1 1 calc R
C19 C 0.9541(15) 0.1410(19) 0.3241(13) 0.034(7) Uani 1 1 d .
H19A H 0.9101 0.1557 0.3281 0.041 Uiso 1 1 calc R
H19B H 0.9556 0.0832 0.3126 0.041 Uiso 1 1 calc R
N21 N 0.8072(14) 0.1983(18) 0.5051(11) 0.042(7) Uani 1 1 d .
C21 C 0.924(3) 0.210(3) 0.5294(16) 0.080(16) Uani 1 1 d .
H21D H 0.9637 0.1842 0.5233 0.120 Uiso 1 1 calc R
H21E H 0.9153 0.2067 0.5648 0.120 Uiso 1 1 calc R
H21F H 0.9250 0.2679 0.5192 0.120 Uiso 1 1 calc R
N22 N 0.6932(16) 0.2456(17) 0.5153(10) 0.046(8) Uani 1 1 d .
C22 C 0.8750(18) 0.167(2) 0.5008(15) 0.048(9) Uiso 1 1 d .
H22A H 0.8760 0.1086 0.5107 0.058 Uiso 1 1 calc R
H22B H 0.8855 0.1697 0.4653 0.058 Uiso 1 1 calc R
C23 C 0.7847(15) 0.1749(19) 0.5557(10) 0.031(7) Uani 1 1 d .
H23A H 0.7784 0.1146 0.5573 0.037 Uiso 1 1 calc R
H23B H 0.8162 0.1902 0.5816 0.037 Uiso 1 1 calc R
C24 C 0.725(2) 0.218(2) 0.5653(12) 0.047(10) Uani 1 1 d .
H24A H 0.7332 0.2672 0.5864 0.057 Uiso 1 1 calc R
H24B H 0.6971 0.1811 0.5832 0.057 Uiso 1 1 calc R
C25 C 0.7638(19) 0.161(3) 0.4631(14) 0.054(11) Uani 1 1 d .
H25A H 0.7706 0.1890 0.4311 0.065 Uiso 1 1 calc R
H25B H 0.7725 0.1015 0.4589 0.065 Uiso 1 1 calc R
C26 C 0.6963(17) 0.174(2) 0.4791(13) 0.042(9) Uani 1 1 d .
H26A H 0.6694 0.1852 0.4495 0.051 Uiso 1 1 calc R
H26B H 0.6811 0.1231 0.4951 0.051 Uiso 1 1 calc R
C27 C 0.801(3) 0.295(2) 0.5010(14) 0.066(14) Uani 1 1 d .
H27A H 0.8198 0.3206 0.5311 0.079 Uiso 1 1 calc R
H27B H 0.8237 0.3143 0.4719 0.079 Uiso 1 1 calc R
C28 C 0.7321(18) 0.320(2) 0.4954(15) 0.047(9) Uiso 1 1 d .
H28A H 0.7209 0.3306 0.4601 0.057 Uiso 1 1 calc R
H28B H 0.7242 0.3700 0.5148 0.057 Uiso 1 1 calc R
C29 C 0.629(2) 0.279(2) 0.5211(17) 0.064(12) Uani 1 1 d .
H29A H 0.6148 0.3039 0.4892 0.077 Uiso 1 1 calc R
H29B H 0.6305 0.3227 0.5464 0.077 Uiso 1 1 calc R
N31 N 0.1738(14) 0.2130(16) 0.4944(10) 0.036(6) Uani 1 1 d .
C31 C 0.0861(18) 0.105(2) 0.4904(13) 0.049(10) Uani 1 1 d .
H31A H 0.0411 0.0978 0.4888 0.074 Uiso 1 1 calc R
H31B H 0.1033 0.0785 0.5204 0.074 Uiso 1 1 calc R
H31C H 0.1040 0.0802 0.4610 0.074 Uiso 1 1 calc R
N32 N 0.2919(15) 0.2496(17) 0.4979(13) 0.048(8) Uani 1 1 d .
C32 C 0.1011(18) 0.196(2) 0.4919(14) 0.051(10) Uani 1 1 d .
H32A H 0.0822 0.2206 0.5212 0.061 Uiso 1 1 calc R
H32B H 0.0828 0.2224 0.4619 0.061 Uiso 1 1 calc R
C33 C 0.211(2) 0.171(2) 0.4520(15) 0.053(10) Uani 1 1 d .
H33A H 0.2185 0.1120 0.4606 0.064 Uiso 1 1 calc R
H33B H 0.1869 0.1727 0.4204 0.064 Uiso 1 1 calc R
C34 C 0.270(2) 0.210(3) 0.4457(18) 0.070(12) Uani 1 1 d U
H34A H 0.2652 0.2538 0.4202 0.084 Uiso 1 1 calc R
H34B H 0.3004 0.1697 0.4346 0.084 Uiso 1 1 calc R
C35 C 0.1841(15) 0.3048(19) 0.4919(13) 0.034(7) Uiso 1 1 d .
H35A H 0.1597 0.3322 0.5176 0.040 Uiso 1 1 calc R
H35B H 0.1695 0.3255 0.4590 0.040 Uiso 1 1 calc R
C36 C 0.2537(18) 0.327(2) 0.5003(16) 0.051(10) Uiso 1 1 d .
H36A H 0.2666 0.3658 0.4745 0.061 Uiso 1 1 calc R
H36B H 0.2602 0.3531 0.5331 0.061 Uiso 1 1 calc R
C37 C 0.2077(16) 0.1852(19) 0.5446(11) 0.036(8) Uani 1 1 d .
H37A H 0.1933 0.2195 0.5722 0.043 Uiso 1 1 calc R
H37B H 0.1972 0.1272 0.5517 0.043 Uiso 1 1 calc R
C38 C 0.279(2) 0.194(3) 0.541(2) 0.073(14) Uani 1 1 d .
H38A H 0.2967 0.2176 0.5721 0.088 Uiso 1 1 calc R
H38B H 0.2979 0.1393 0.5358 0.088 Uiso 1 1 calc R
C39 C 0.361(2) 0.273(3) 0.498(2) 0.084(17) Uani 1 1 d .
H39A H 0.3686 0.3077 0.4685 0.101 Uiso 1 1 calc R
H39B H 0.3711 0.3065 0.5279 0.101 Uiso 1 1 calc R
N41 N 0.5020(11) 0.6010(17) 0.1607(11) 0.034(6) Uani 1 1 d .
C41 C 0.504(5) 0.452(4) 0.126(3) 0.18(5) Uani 1 1 d .
H41D H 0.5086 0.4188 0.0964 0.275 Uiso 1 1 calc R
H41E H 0.4635 0.4411 0.1403 0.275 Uiso 1 1 calc R
H41F H 0.5367 0.4375 0.1508 0.275 Uiso 1 1 calc R
N42 N 0.4867(18) 0.7050(19) 0.2344(11) 0.062(10) Uani 1 1 d D
C42 C 0.509(3) 0.545(3) 0.113(3) 0.12(3) Uani 1 1 d .
H42A H 0.4763 0.5594 0.0880 0.144 Uiso 1 1 calc R
H42B H 0.5496 0.5557 0.0983 0.144 Uiso 1 1 calc R
C43 C 0.557(2) 0.596(3) 0.1965(18) 0.072(13) Uiso 1 1 d .
H43A H 0.5630 0.5379 0.2076 0.086 Uiso 1 1 calc R
H43B H 0.5952 0.6123 0.1793 0.086 Uiso 1 1 calc R
C44 C 0.549(2) 0.650(3) 0.2405(17) 0.062(11) Uiso 1 1 d .
H44A H 0.5854 0.6863 0.2447 0.074 Uiso 1 1 calc R
H44B H 0.5467 0.6151 0.2707 0.074 Uiso 1 1 calc R
C45 C 0.445(2) 0.580(3) 0.1900(17) 0.063(12) Uani 1 1 d .
H45A H 0.4085 0.5775 0.1672 0.075 Uiso 1 1 calc R
H45B H 0.4508 0.5261 0.2061 0.075 Uiso 1 1 calc R
C46 C 0.435(3) 0.644(3) 0.2280(19) 0.078(16) Uani 1 1 d .
H46A H 0.4296 0.6158 0.2602 0.093 Uiso 1 1 calc R
H46B H 0.3967 0.6735 0.2194 0.093 Uiso 1 1 calc R
C47 C 0.498(2) 0.691(2) 0.1422(12) 0.049(10) Uani 1 1 d .
H47A H 0.5346 0.7042 0.1222 0.058 Uiso 1 1 calc R
H47B H 0.4605 0.6991 0.1209 0.058 Uiso 1 1 calc R
C48 C 0.4966(17) 0.7488(19) 0.1865(14) 0.042(9) Uani 1 1 d .
H48A H 0.5361 0.7795 0.1891 0.050 Uiso 1 1 calc R
H48B H 0.4630 0.7894 0.1808 0.050 Uiso 1 1 calc R
C49 C 0.472(2) 0.758(3) 0.2776(14) 0.084(17) Uani 1 1 d D
H49A H 0.5066 0.7967 0.2841 0.101 Uiso 1 1 calc R
H49B H 0.4679 0.7231 0.3073 0.101 Uiso 1 1 calc R
C110 C 0.9883(17) 0.1470(19) 0.3754(11) 0.033(7) Uani 1 1 d .
H11D H 0.9685 0.1102 0.3990 0.050 Uiso 1 1 calc R
H11E H 0.9864 0.2038 0.3876 0.050 Uiso 1 1 calc R
H11F H 1.0316 0.1309 0.3721 0.050 Uiso 1 1 calc R
C210 C 0.5807(18) 0.213(3) 0.536(2) 0.076(14) Uani 1 1 d U
H21A H 0.5403 0.2394 0.5395 0.115 Uiso 1 1 calc R
H21B H 0.5938 0.1886 0.5682 0.115 Uiso 1 1 calc R
H21C H 0.5778 0.1701 0.5109 0.115 Uiso 1 1 calc R
C310 C 0.403(2) 0.199(3) 0.497(2) 0.084(16) Uani 1 1 d U
H31D H 0.4460 0.2166 0.4979 0.126 Uiso 1 1 calc R
H31E H 0.3939 0.1666 0.4671 0.126 Uiso 1 1 calc R
H31F H 0.3955 0.1644 0.5265 0.126 Uiso 1 1 calc R
C410 C 0.409(2) 0.811(3) 0.2698(14) 0.080(15) Uani 1 1 d DU
H41A H 0.4024 0.8451 0.2993 0.120 Uiso 1 1 calc R
H41B H 0.3738 0.7738 0.2646 0.120 Uiso 1 1 calc R
H41C H 0.4124 0.8470 0.2407 0.120 Uiso 1 1 calc R

loop_
_atom_site_aniso_label
_atom_site_aniso_U_11
_atom_site_aniso_U_22
_atom_site_aniso_U_33
_atom_site_aniso_U_23
_atom_site_aniso_U_13
_atom_site_aniso_U_12
Pb11 0.0325(6) 0.0167(5) 0.0164(5) 0.0002(4) -0.0061(4) 0.0015(4)
Pb2 0.0246(6) 0.0203(5) 0.0166(5) 0.0010(4) -0.0026(4) 0.0031(4)
Pb3 0.0294(6) 0.0179(5) 0.0172(5) 0.0005(4) -0.0006(4) -0.0002(4)
Pb4 0.0227(5) 0.0198(5) 0.0177(5) 0.0005(4) -0.0025(4) 0.0007(4)
Pb5 0.0283(6) 0.0287(5) 0.0316(6) 0.0036(5) 0.0031(5) 0.0055(4)
Pb6 0.0278(9) 0.0374(8) 0.0197(8) -0.0070(6) -0.0010(6) -0.0040(7)
Pb7 0.0264(6) 0.0288(5) 0.0351(7) 0.0069(5) -0.0074(5) -0.0021(4)
Pb8 0.0221(5) 0.0190(5) 0.0159(5) -0.0001(4) -0.0028(4) -0.0003(4)
Pb9 0.0255(6) 0.0197(5) 0.0164(5) -0.0012(4) -0.0034(4) 0.0009(4)
Pb10 0.0227(5) 0.0225(5) 0.0204(5) 0.0003(4) -0.0052(4) 0.0009(4)
Pb1 0.0250(6) 0.0222(5) 0.0192(5) 0.0002(4) -0.0008(4) 0.0017(4)
Cl1 0.061(6) 0.041(5) 0.052(6) -0.009(4) 0.012(5) -0.006(4)
Cl2 0.037(4) 0.041(4) 0.037(5) -0.006(3) -0.013(4) 0.003(3)
Cl3 0.066(6) 0.018(3) 0.022(4) 0.000(3) -0.009(4) 0.002(3)
Cl4 0.019(3) 0.022(3) 0.025(3) -0.004(3) -0.006(3) 0.003(2)
Cl5 0.025(3) 0.019(3) 0.022(3) 0.002(2) -0.006(3) -0.003(2)
Cl6 0.018(3) 0.034(3) 0.022(3) 0.003(3) -0.003(3) 0.005(3)
Cl7 0.020(3) 0.028(3) 0.020(3) 0.000(3) -0.001(3) -0.003(3)
Cl8 0.063(5) 0.020(3) 0.025(4) -0.001(3) 0.005(4) -0.005(3)
Cl9 0.039(4) 0.050(4) 0.060(5) 0.004(4) 0.015(4) -0.008(4)
Cl10 0.066(6) 0.049(5) 0.047(6) -0.005(4) -0.031(5) 0.018(4)
Cl11 0.061(6) 0.021(3) 0.029(4) 0.000(3) 0.003(4) 0.002(3)
Cl12 0.039(4) 0.018(3) 0.027(4) 0.000(3) -0.007(3) 0.000(3)
Cl13 0.022(4) 0.029(3) 0.032(4) -0.004(3) 0.005(3) -0.004(3)
Cl14 0.034(4) 0.030(4) 0.055(5) 0.011(4) 0.022(4) 0.004(3)
Cl15 0.024(4) 0.030(4) 0.060(6) -0.002(4) -0.002(4) 0.003(3)
Cl16 0.032(4) 0.036(4) 0.016(3) 0.008(3) -0.002(3) 0.002(3)
Cl17 0.020(4) 0.029(3) 0.041(4) -0.002(3) 0.003(3) 0.004(3)
Cl18 0.028(4) 0.024(3) 0.022(3) 0.000(3) -0.004(3) -0.001(3)
Cl19 0.034(4) 0.024(3) 0.052(5) 0.004(3) -0.014(4) 0.004(3)
Cl20 0.018(3) 0.027(3) 0.021(3) 0.003(3) -0.004(3) -0.001(3)
Cl21 0.033(4) 0.028(3) 0.033(4) -0.005(3) -0.014(3) 0.000(3)
Cl22 0.029(4) 0.023(3) 0.026(4) -0.006(3) -0.007(3) 0.001(3)
Cl23 0.020(3) 0.029(3) 0.018(3) 0.000(3) -0.005(3) -0.001(3)
Cl24 0.022(3) 0.027(3) 0.021(3) -0.001(3) 0.004(3) -0.002(3)
Cl25 0.030(4) 0.022(3) 0.025(4) -0.002(3) -0.003(3) 0.005(3)
Cl26 0.031(4) 0.031(3) 0.020(3) 0.003(3) -0.005(3) -0.003(3)
Cl27 0.030(4) 0.019(3) 0.027(4) 0.003(3) -0.004(3) -0.002(3)
Cl28 0.024(3) 0.028(3) 0.015(3) 0.006(3) -0.004(3) 0.001(3)
Cl29 0.081(15) 0.046(10) 0.044(11) 0.005(8) -0.009(10) 0.012(10)
Cl30 0.033(4) 0.023(3) 0.021(3) 0.001(3) -0.001(3) 0.004(3)
O1W 0.06(3) 0.05(2) 0.03(2) 0.03(2) 0.02(2) 0.01(2)
C11 0.03(2) 0.05(2) 0.14(5) 0.04(3) 0.02(2) 0.002(16)
N12 0.034(15) 0.021(11) 0.027(14) -0.011(10) 0.006(11) 0.001(10)
C12 0.04(2) 0.048(19) 0.030(18) 0.011(15) 0.012(16) -0.020(16)
C14 0.043(19) 0.030(15) 0.029(17) -0.006(13) -0.024(15) -0.008(14)
C15 0.032(19) 0.08(3) 0.017(16) -0.022(17) -0.006(14) 0.026(18)
C16 0.024(16) 0.035(16) 0.05(2) -0.021(15) -0.013(15) 0.012(13)
C17 0.034(18) 0.038(17) 0.030(17) -0.017(14) 0.008(14) -0.009(14)
C19 0.025(16) 0.028(15) 0.05(2) 0.006(14) -0.002(15) 0.003(12)
N21 0.041(17) 0.047(16) 0.039(17) -0.007(13) 0.025(14) 0.001(13)
C21 0.13(5) 0.08(3) 0.04(2) 0.03(2) 0.01(3) 0.01(3)
N22 0.08(2) 0.036(15) 0.023(15) 0.012(12) -0.025(15) 0.013(15)
C23 0.043(19) 0.035(16) 0.013(14) 0.002(12) -0.017(13) -0.013(14)
C24 0.09(3) 0.033(17) 0.021(17) 0.007(14) 0.008(18) 0.028(18)
C25 0.06(3) 0.06(2) 0.04(2) -0.021(19) 0.026(19) -0.04(2)
C26 0.05(2) 0.036(17) 0.035(19) 0.000(15) -0.018(17) -0.014(16)
C27 0.15(5) 0.033(18) 0.022(18) -0.009(15) 0.02(2) -0.02(2)
C29 0.09(3) 0.04(2) 0.06(3) 0.01(2) -0.01(2) 0.01(2)
N31 0.048(18) 0.034(14) 0.025(14) -0.004(11) 0.007(13) 0.009(12)
C31 0.05(2) 0.08(3) 0.021(17) 0.005(17) -0.007(15) 0.02(2)
N32 0.05(2) 0.031(14) 0.06(2) -0.008(14) 0.027(16) -0.018(13)
C32 0.05(2) 0.06(2) 0.04(2) 0.012(17) -0.037(18) -0.011(18)
C33 0.06(3) 0.04(2) 0.05(2) -0.014(18) 0.00(2) 0.016(18)
C34 0.08(2) 0.064(18) 0.064(19) -0.015(15) 0.008(16) -0.024(16)
C37 0.05(2) 0.034(16) 0.022(16) -0.010(13) -0.022(15) 0.015(14)
C38 0.06(3) 0.06(3) 0.10(4) 0.02(3) 0.02(3) -0.01(2)
C39 0.06(3) 0.05(3) 0.14(5) 0.00(3) 0.03(3) -0.02(2)
N41 0.008(12) 0.043(15) 0.051(18) 0.007(13) 0.007(11) 0.003(10)
C41 0.29(12) 0.09(5) 0.18(8) 0.01(5) 0.17(9) 0.00(6)
N42 0.09(3) 0.047(18) 0.04(2) 0.010(15) -0.009(19) -0.028(18)
C42 0.17(6) 0.04(2) 0.16(6) 0.04(3) 0.11(5) 0.03(3)
C45 0.06(3) 0.05(2) 0.07(3) 0.00(2) 0.01(2) -0.04(2)
C46 0.10(4) 0.06(3) 0.07(3) 0.01(2) 0.04(3) -0.03(3)
C47 0.08(3) 0.05(2) 0.012(16) -0.006(15) -0.005(17) 0.00(2)
C48 0.04(2) 0.023(15) 0.06(2) 0.012(15) 0.011(18) 0.003(14)
C49 0.15(5) 0.07(3) 0.04(3) -0.01(2) 0.00(3) 0.01(3)
C110 0.06(2) 0.030(15) 0.015(15) -0.005(12) -0.006(14) 0.011(14)
C210 0.025(19) 0.11(3) 0.09(3) -0.02(3) -0.01(2) 0.00(2)
C310 0.04(2) 0.09(3) 0.11(4) 0.02(3) 0.00(2) -0.04(2)
C410 0.13(4) 0.09(3) 0.017(18) 0.005(19) 0.01(2) 0.01(3)

loop_
_atom_type_symbol
_atom_type_description
_atom_type_scat_dispersion_real
_atom_type_scat_dispersion_imag
_atom_type_scat_source
C C 0.0033 0.0016 'International Tables Vol C Tables 4.2.6.8 and 6.1.1.4'
H H 0.0000 0.0000 'International Tables Vol C Tables 4.2.6.8 and 6.1.1.4'
N N 0.0061 0.0033 'International Tables Vol C Tables 4.2.6.8 and 6.1.1.4'
O O 0.0106 0.0060 'International Tables Vol C Tables 4.2.6.8 and 6.1.1.4'
Cl Cl 0.1484 0.1585 'International Tables Vol C Tables 4.2.6.8 and 6.1.1.4'
Pb Pb -3.3944 10.1111 'International Tables Vol C Tables 4.2.6.8 and 6.1.1.4'

loop_
_geom_angle_atom_site_label_1
_geom_angle_atom_site_label_2
_geom_angle_atom_site_label_3
_geom_angle
_geom_angle_site_symmetry_1
_geom_angle_site_symmetry_3
Cl2 Pb11 Cl1 91.3(3) . .
Cl2 Pb11 Cl3 97.4(2) . .
Cl1 Pb11 Cl3 95.9(3) . .
Cl2 Pb11 Cl12 98.7(2) . 1_545
Cl1 Pb11 Cl12 102.0(2) . 1_545
Cl3 Pb11 Cl12 155.6(2) . 1_545
Cl4 Pb2 Cl13 100.5(2) . .
Cl4 Pb2 Cl3 79.2(2) . .
Cl13 Pb2 Cl3 78.2(2) . .
Cl4 Pb2 Cl5 77.46(18) . .
Cl13 Pb2 Cl5 75.34(19) . .
Cl3 Pb2 Cl5 140.56(19) . .
Cl4 Pb2 Cl7 82.74(19) . .
Cl13 Pb2 Cl7 146.85(19) . .
Cl3 Pb2 Cl7 134.2(2) . .
Cl5 Pb2 Cl7 73.21(18) . .
Cl4 Pb2 Cl6 145.23(18) . .
Cl13 Pb2 Cl6 84.7(2) . .
Cl3 Pb2 Cl6 135.1(2) . .
Cl5 Pb2 Cl6 70.62(17) . .
Cl7 Pb2 Cl6 75.29(18) . .
Cl9 Pb3 Cl10 91.6(3) . .
Cl9 Pb3 Cl11 94.4(3) . .
Cl10 Pb3 Cl11 97.5(2) . .
Cl9 Pb3 Cl8 95.6(3) . .
Cl10 Pb3 Cl8 103.3(2) . .
Cl11 Pb3 Cl8 156.5(2) . .
Cl9 Pb3 Cl7 93.2(3) . .
Cl10 Pb3 Cl7 174.8(3) . .
Cl11 Pb3 Cl7 80.1(2) . .
Cl8 Pb3 Cl7 78.2(2) . .
Cl14 Pb4 Cl5 78.5(2) . .
Cl14 Pb4 Cl6 78.0(2) . .
Cl5 Pb4 Cl6 74.07(18) . .
Cl14 Pb4 Cl11 117.1(2) . .
Cl5 Pb4 Cl11 145.90(19) . .
Cl6 Pb4 Cl11 79.8(2) . .
Cl14 Pb4 Cl7 148.0(2) . .
Cl5 Pb4 Cl7 74.67(19) . .
Cl6 Pb4 Cl7 78.08(18) . .
Cl11 Pb4 Cl7 78.9(2) . .
Cl14 Pb4 Cl30 109.6(2) . 1_655
Cl5 Pb4 Cl30 78.37(18) . 1_655
Cl6 Pb4 Cl30 149.27(18) . 1_655
Cl11 Pb4 Cl30 118.8(2) . 1_655
Cl7 Pb4 Cl30 81.80(18) . 1_655
Cl14 Pb4 Cl12 78.8(2) . .
Cl5 Pb4 Cl12 138.20(19) . .
Cl6 Pb4 Cl12 133.57(18) . .
Cl11 Pb4 Cl12 75.89(19) . .
Cl7 Pb4 Cl12 133.1(2) . .
Cl30 Pb4 Cl12 76.83(18) 1_655 .
Cl14 Pb5 Cl15 91.8(2) . .
Cl14 Pb5 Cl17 73.9(2) . .
Cl15 Pb5 Cl17 80.7(2) . .
Cl14 Pb5 Cl13 141.7(2) . .
Cl15 Pb5 Cl13 94.8(2) . .
Cl17 Pb5 Cl13 144.4(2) . .
Cl14 Pb5 Cl16 104.9(2) . .
Cl15 Pb5 Cl16 142.4(2) . .
Cl17 Pb5 Cl16 72.3(2) . .
Cl13 Pb5 Cl16 92.39(19) . .
Cl18 Pb6 Cl18 180.000(1) . 3_666
Cl18 Pb6 Cl15 93.5(2) . 3_666
Cl18 Pb6 Cl15 86.5(2) 3_666 3_666
Cl18 Pb6 Cl15 86.5(2) . .
Cl18 Pb6 Cl15 93.5(2) 3_666 .
Cl15 Pb6 Cl15 180.000(1) 3_666 .
Cl18 Pb6 Cl17 80.1(2) . .
Cl18 Pb6 Cl17 99.9(2) 3_666 .
Cl15 Pb6 Cl17 95.4(2) 3_666 .
Cl15 Pb6 Cl17 84.6(2) . .
Cl18 Pb6 Cl17 99.9(2) . 3_666
Cl18 Pb6 Cl17 80.1(2) 3_666 3_666
Cl15 Pb6 Cl17 84.6(2) 3_666 3_666
Cl15 Pb6 Cl17 95.4(2) . 3_666
Cl17 Pb6 Cl17 180.000(1) . 3_666
Cl16 Pb7 Cl19 96.5(2) . .
Cl16 Pb7 Cl21 102.7(2) . .
Cl19 Pb7 Cl21 139.7(2) . .
Cl16 Pb7 Cl20 78.21(19) . .
Cl19 Pb7 Cl20 77.2(2) . .
Cl21 Pb7 Cl20 72.55(18) . .
Cl16 Pb7 Cl18 76.6(2) . .
Cl19 Pb7 Cl18 75.86(19) . .
Cl21 Pb7 Cl18 142.95(18) . .
Cl20 Pb7 Cl18 140.46(18) . .
Cl16 Pb7 Cl17 75.7(2) . .
Cl19 Pb7 Cl17 149.58(19) . .
Cl21 Pb7 Cl17 70.39(18) . .
Cl20 Pb7 Cl17 127.85(19) . .
Cl18 Pb7 Cl17 73.73(18) . .
Cl24 Pb8 Cl19 110.5(2) . .
Cl24 Pb8 Cl23 78.21(19) . .
Cl19 Pb8 Cl23 78.0(2) . .
Cl24 Pb8 Cl22 82.5(2) . .
Cl19 Pb8 Cl22 150.60(19) . .
Cl23 Pb8 Cl22 79.25(18) . .
Cl24 Pb8 Cl20 148.59(19) . .
Cl19 Pb8 Cl20 78.1(2) . .
Cl23 Pb8 Cl20 74.16(19) . .
Cl22 Pb8 Cl20 78.00(18) . .
Cl24 Pb8 Cl11 77.1(2) . 2_645
Cl19 Pb8 Cl11 78.9(2) . 2_645
Cl23 Pb8 Cl11 137.3(2) . 2_645
Cl22 Pb8 Cl11 130.4(2) . 2_645
Cl20 Pb8 Cl11 134.1(2) . 2_645
Cl21 Pb9 Cl25 110.7(2) . .
Cl21 Pb9 Cl3 104.7(2) . 2_655
Cl25 Pb9 Cl3 130.8(2) . 2_655
Cl21 Pb9 Cl8 84.5(2) . 2_655
Cl25 Pb9 Cl8 75.3(2) . 2_655
Cl3 Pb9 Cl8 75.2(2) 2_655 2_655
Cl21 Pb9 Cl23 80.6(2) . .
Cl25 Pb9 Cl23 75.58(19) . .
Cl3 Pb9 Cl23 144.67(19) 2_655 .
Cl8 Pb9 Cl23 139.87(19) 2_655 .
Cl21 Pb9 Cl22 147.46(19) . .
Cl25 Pb9 Cl22 85.72(19) . .
Cl3 Pb9 Cl22 82.1(2) 2_655 .
Cl8 Pb9 Cl22 127.6(2) 2_655 .
Cl23 Pb9 Cl22 76.53(18) . .
Cl21 Pb9 Cl20 74.84(19) . .
Cl25 Pb9 Cl20 145.44(18) . .
Cl3 Pb9 Cl20 76.1(2) 2_655 .
Cl8 Pb9 Cl20 138.7(2) 2_655 .
Cl23 Pb9 Cl20 71.73(18) . .
Cl22 Pb9 Cl20 76.18(18) . .
Cl29 Pb10 Cl28 70.3(4) . .
Cl29 Pb10 Cl26 74.8(4) . .
Cl28 Pb10 Cl26 145.0(2) . .
Cl29 Pb10 Cl25 80.1(5) . .
Cl28 Pb10 Cl25 86.53(19) . .
Cl26 Pb10 Cl25 89.05(19) . .
Cl29 Pb10 Cl27 70.0(5) . .
Cl28 Pb10 Cl27 81.58(19) . .
Cl26 Pb10 Cl27 85.3(2) . .
Cl25 Pb10 Cl27 150.0(2) . .
Cl29 Pb10 Cl24 145.5(5) . .
Cl28 Pb10 Cl24 96.15(19) . .
Cl26 Pb10 Cl24 112.20(19) . .
Cl25 Pb10 Cl24 132.0(2) . .
Cl27 Pb10 Cl24 76.88(18) . .
Cl26 Pb1 Cl29 80.6(5) 3_566 .
Cl26 Pb1 Cl27 85.6(2) 3_566 .
Cl29 Pb1 Cl27 68.1(4) . .
Cl26 Pb1 Cl30 88.2(2) 3_566 .
Cl29 Pb1 Cl30 69.2(4) . .
Cl27 Pb1 Cl30 137.31(19) . .
Cl26 Pb1 Cl28 146.57(19) 3_566 .
Cl29 Pb1 Cl28 66.1(4) . .
Cl27 Pb1 Cl28 80.00(19) . .
Cl30 Pb1 Cl28 82.39(19) . .
Cl26 Pb1 Cl4 99.2(2) 3_566 1_455
Cl29 Pb1 Cl4 147.3(4) . 1_455
Cl27 Pb1 Cl4 79.30(17) . 1_455
Cl30 Pb1 Cl4 143.31(18) . 1_455
Cl28 Pb1 Cl4 107.47(19) . 1_455
Pb11 Cl3 Pb2 158.0(3) . .
Pb11 Cl3 Pb9 91.0(2) . 2_645
Pb2 Cl3 Pb9 108.8(2) . 2_645
Pb2 Cl4 Pb1 97.78(19) . 1_655
Pb4 Cl5 Pb2 93.51(19) . .
Pb4 Cl6 Pb2 90.73(17) . .
Pb4 Cl7 Pb2 90.35(18) . .
Pb4 Cl7 Pb3 86.34(17) . .
Pb2 Cl7 Pb3 85.66(16) . .
Pb3 Cl8 Pb9 164.9(3) . 2_645
Pb3 Cl11 Pb4 90.9(2) . .
Pb3 Cl11 Pb8 161.4(3) . 2_655
Pb4 Cl11 Pb8 107.5(2) . 2_655
Pb11 Cl12 Pb4 168.4(3) 1_565 .
Pb2 Cl13 Pb5 94.4(2) . .
Pb4 Cl14 Pb5 96.1(2) . .
Pb6 Cl15 Pb5 85.1(2) . .
Pb7 Cl16 Pb5 97.0(2) . .
Pb6 Cl17 Pb5 84.66(19) . .
Pb6 Cl17 Pb7 85.87(19) . .
Pb5 Cl17 Pb7 92.7(2) . .
Pb6 Cl18 Pb7 86.85(18) . .
Pb8 Cl19 Pb7 94.8(2) . .
Pb7 Cl20 Pb8 89.80(18) . .
Pb7 Cl20 Pb9 90.61(18) . .
Pb8 Cl20 Pb9 87.72(18) . .
Pb9 Cl21 Pb7 97.8(2) . .
Pb8 Cl22 Pb9 88.69(18) . .
Pb8 Cl23 Pb9 91.58(18) . .
Pb8 Cl24 Pb10 101.3(2) . .
Pb10 Cl25 Pb9 102.2(2) . .
Pb1 Cl26 Pb10 144.4(3) 3_566 .
Pb1 Cl27 Pb10 90.67(18) . .
Pb10 Cl28 Pb1 93.61(19) . .
Pb10 Cl29 Pb1 95.2(6) . .
Pb1 Cl30 Pb4 92.00(19) . 1_455
C13 N11 C12 112(2) . .
C13 N11 C15 107(2) . .
C12 N11 C15 108(3) . .
C13 N11 C17 111(2) . .
C12 N11 C17 110(2) . .
C15 N11 C17 108(2) . .
C12 C11 H11A 109.5 . .
C12 C11 H11B 109.5 . .
H11A C11 H11B 109.5 . .
C12 C11 H11C 109.5 . .
H11A C11 H11C 109.5 . .
H11B C11 H11C 109.5 . .
C16 N12 C18 109(2) . .
C16 N12 C14 109(2) . .
C18 N12 C14 109(2) . .
C16 N12 C19 111(2) . .
C18 N12 C19 111(2) . .
C14 N12 C19 107(2) . .
C11 C12 N11 117(3) . .
C11 C12 H12A 108.2 . .
N11 C12 H12A 108.2 . .
C11 C12 H12B 108.2 . .
N11 C12 H12B 108.2 . .
H12A C12 H12B 107.3 . .
N11 C13 C14 109(2) . .
N11 C13 H13A 109.8 . .
C14 C13 H13A 109.8 . .
N11 C13 H13B 109.8 . .
C14 C13 H13B 109.8 . .
H13A C13 H13B 108.2 . .
N12 C14 C13 106(2) . .
N12 C14 H14A 110.4 . .
C13 C14 H14A 110.4 . .
N12 C14 H14B 110.4 . .
C13 C14 H14B 110.4 . .
H14A C14 H14B 108.6 . .
N11 C15 C16 107(3) . .
N11 C15 H15A 110.3 . .
C16 C15 H15A 110.3 . .
N11 C15 H15B 110.3 . .
C16 C15 H15B 110.3 . .
H15A C15 H15B 108.5 . .
N12 C16 C15 110(2) . .
N12 C16 H16A 109.6 . .
C15 C16 H16A 109.6 . .
N12 C16 H16B 109.6 . .
C15 C16 H16B 109.6 . .
H16A C16 H16B 108.1 . .
N11 C17 C18 108(2) . .
N11 C17 H17A 110.2 . .
C18 C17 H17A 110.2 . .
N11 C17 H17B 110.2 . .
C18 C17 H17B 110.2 . .
H17A C17 H17B 108.5 . .
N12 C18 C17 109(2) . .
N12 C18 H18A 109.9 . .
C17 C18 H18A 109.9 . .
N12 C18 H18B 109.9 . .
C17 C18 H18B 109.9 . .
H18A C18 H18B 108.3 . .
C110 C19 N12 114(3) . .
C110 C19 H19A 108.8 . .
N12 C19 H19A 108.8 . .
C110 C19 H19B 108.8 . .
N12 C19 H19B 108.8 . .
H19A C19 H19B 107.6 . .
C23 N21 C22 108(3) . .
C23 N21 C25 111(2) . .
C22 N21 C25 111(3) . .
C23 N21 C27 107(2) . .
C22 N21 C27 113(3) . .
C25 N21 C27 107(3) . .
C22 C21 H21D 109.5 . .
C22 C21 H21E 109.5 . .
H21D C21 H21E 109.5 . .
C22 C21 H21F 109.5 . .
H21D C21 H21F 109.5 . .
H21E C21 H21F 109.5 . .
C29 N22 C26 114(3) . .
C29 N22 C24 113(3) . .
C26 N22 C24 108(2) . .
C29 N22 C28 106(3) . .
C26 N22 C28 109(3) . .
C24 N22 C28 107(3) . .
C21 C22 N21 118(4) . .
C21 C22 H22A 107.8 . .
N21 C22 H22A 107.8 . .
C21 C22 H22B 107.8 . .
N21 C22 H22B 107.8 . .
H22A C22 H22B 107.1 . .
C24 C23 N21 110(2) . .
C24 C23 H23A 109.7 . .
N21 C23 H23A 109.7 . .
C24 C23 H23B 109.7 . .
N21 C23 H23B 109.7 . .
H23A C23 H23B 108.2 . .
C23 C24 N22 110(3) . .
C23 C24 H24A 109.6 . .
N22 C24 H24A 109.6 . .
C23 C24 H24B 109.6 . .
N22 C24 H24B 109.6 . .
H24A C24 H24B 108.2 . .
C26 C25 N21 107(3) . .
C26 C25 H25A 110.3 . .
N21 C25 H25A 110.3 . .
C26 C25 H25B 110.3 . .
N21 C25 H25B 110.3 . .
H25A C25 H25B 108.6 . .
N22 C26 C25 110(3) . .
N22 C26 H26A 109.6 . .
C25 C26 H26A 109.7 . .
N22 C26 H26B 109.6 . .
C25 C26 H26B 109.6 . .
H26A C26 H26B 108.2 . .
C28 C27 N21 110(3) . .
C28 C27 H27A 109.6 . .
N21 C27 H27A 109.6 . .
C28 C27 H27B 109.6 . .
N21 C27 H27B 109.6 . .
H27A C27 H27B 108.1 . .
C27 C28 N22 107(3) . .
C27 C28 H28A 110.4 . .
N22 C28 H28A 110.3 . .
C27 C28 H28B 110.3 . .
N22 C28 H28B 110.3 . .
H28A C28 H28B 108.6 . .
N22 C29 C210 114(3) . .
N22 C29 H29A 108.7 . .
C210 C29 H29A 108.7 . .
N22 C29 H29B 108.7 . .
C210 C29 H29B 108.7 . .
H29A C29 H29B 107.6 . .
C35 N31 C33 109(3) . .
C35 N31 C37 105(2) . .
C33 N31 C37 105(3) . .
C35 N31 C32 109(2) . .
C33 N31 C32 115(3) . .
C37 N31 C32 114(3) . .
C32 C31 H31A 109.5 . .
C32 C31 H31B 109.5 . .
H31A C31 H31B 109.5 . .
C32 C31 H31C 109.5 . .
H31A C31 H31C 109.5 . .
H31B C31 H31C 109.5 . .
C36 N32 C38 111(3) . .
C36 N32 C39 109(3) . .
C38 N32 C39 111(4) . .
C36 N32 C34 103(3) . .
C38 N32 C34 112(3) . .
C39 N32 C34 111(3) . .
C31 C32 N31 113(3) . .
C31 C32 H32A 109.1 . .
N31 C32 H32A 109.1 . .
C31 C32 H32B 109.1 . .
N31 C32 H32B 109.1 . .
H32A C32 H32B 107.8 . .
C34 C33 N31 111(3) . .
C34 C33 H33A 109.4 . .
N31 C33 H33A 109.3 . .
C34 C33 H33B 109.3 . .
N31 C33 H33B 109.3 . .
H33A C33 H33B 108.0 . .
C33 C34 N32 109(4) . .
C33 C34 H34A 110.0 . .
N32 C34 H34A 110.0 . .
C33 C34 H34B 110.0 . .
N32 C34 H34B 110.0 . .
H34A C34 H34B 108.4 . .
N31 C35 C36 111(3) . .
N31 C35 H35A 109.4 . .
C36 C35 H35A 109.4 . .
N31 C35 H35B 109.4 . .
C36 C35 H35B 109.4 . .
H35A C35 H35B 108.0 . .
N32 C36 C35 110(3) . .
N32 C36 H36A 109.8 . .
C35 C36 H36A 109.8 . .
N32 C36 H36B 109.8 . .
C35 C36 H36B 109.8 . .
H36A C36 H36B 108.2 . .
C38 C37 N31 111(3) . .
C38 C37 H37A 109.5 . .
N31 C37 H37A 109.5 . .
C38 C37 H37B 109.5 . .
N31 C37 H37B 109.5 . .
H37A C37 H37B 108.1 . .
N32 C38 C37 108(4) . .
N32 C38 H38A 110.0 . .
C37 C38 H38A 110.0 . .
N32 C38 H38B 110.0 . .
C37 C38 H38B 110.0 . .
H38A C38 H38B 108.4 . .
C310 C39 N32 112(3) . .
C310 C39 H39A 109.1 . .
N32 C39 H39A 109.1 . .
C310 C39 H39B 109.2 . .
N32 C39 H39B 109.1 . .
H39A C39 H39B 107.9 . .
C45 N41 C43 107(3) . .
C45 N41 C47 110(3) . .
C43 N41 C47 107(3) . .
C45 N41 C42 113(3) . .
C43 N41 C42 113(4) . .
C47 N41 C42 107(3) . .
C42 C41 H41D 109.5 . .
C42 C41 H41E 109.5 . .
H41D C41 H41E 109.5 . .
C42 C41 H41F 109.5 . .
H41D C41 H41F 109.5 . .
H41E C41 H41F 109.5 . .
C49 N42 C48 116(3) . .
C49 N42 C46 107(4) . .
C48 N42 C46 110(3) . .
C49 N42 C44 116(3) . .
C48 N42 C44 102(3) . .
C46 N42 C44 105(3) . .
C41 C42 N41 111(5) . .
C41 C42 H42A 109.4 . .
N41 C42 H42A 109.4 . .
C41 C42 H42B 109.4 . .
N41 C42 H42B 109.4 . .
H42A C42 H42B 108.0 . .
C44 C43 N41 111(4) . .
C44 C43 H43A 109.5 . .
N41 C43 H43A 109.5 . .
C44 C43 H43B 109.5 . .
N41 C43 H43B 109.5 . .
H43A C43 H43B 108.1 . .
C43 C44 N42 112(4) . .
C43 C44 H44A 109.3 . .
N42 C44 H44A 109.3 . .
C43 C44 H44B 109.3 . .
N42 C44 H44B 109.3 . .
H44A C44 H44B 108.0 . .
C46 C45 N41 110(3) . .
C46 C45 H45A 109.6 . .
N41 C45 H45A 109.6 . .
C46 C45 H45B 109.6 . .
N41 C45 H45B 109.6 . .
H45A C45 H45B 108.1 . .
C45 C46 N42 115(4) . .
C45 C46 H46A 108.5 . .
N42 C46 H46A 108.5 . .
C45 C46 H46B 108.5 . .
N42 C46 H46B 108.5 . .
H46A C46 H46B 107.5 . .
C48 C47 N41 109(3) . .
C48 C47 H47A 109.8 . .
N41 C47 H47A 109.8 . .
C48 C47 H47B 109.8 . .
N41 C47 H47B 109.8 . .
H47A C47 H47B 108.3 . .
N42 C48 C47 113(3) . .
N42 C48 H48A 108.9 . .
C47 C48 H48A 108.9 . .
N42 C48 H48B 108.9 . .
C47 C48 H48B 108.9 . .
H48A C48 H48B 107.7 . .
N42 C49 C410 114(3) . .
N42 C49 H49A 108.7 . .
C410 C49 H49A 108.7 . .
N42 C49 H49B 108.7 . .
C410 C49 H49B 108.7 . .
H49A C49 H49B 107.6 . .
C19 C110 H11D 109.5 . .
C19 C110 H11E 109.5 . .
H11D C110 H11E 109.5 . .
C19 C110 H11F 109.5 . .
H11D C110 H11F 109.5 . .
H11E C110 H11F 109.5 . .
C29 C210 H21A 109.5 . .
C29 C210 H21B 109.5 . .
H21A C210 H21B 109.5 . .
C29 C210 H21C 109.5 . .
H21A C210 H21C 109.5 . .
H21B C210 H21C 109.5 . .
C39 C310 H31D 109.5 . .
C39 C310 H31E 109.5 . .
H31D C310 H31E 109.5 . .
C39 C310 H31F 109.5 . .
H31D C310 H31F 109.5 . .
H31E C310 H31F 109.5 . .
C49 C410 H41A 109.5 . .
C49 C410 H41B 109.5 . .
H41A C410 H41B 109.5 . .
C49 C410 H41C 109.5 . .
H41A C410 H41C 109.5 . .
H41B C410 H41C 109.5 . .

loop_
_geom_bond_atom_site_label_1
_geom_bond_atom_site_label_2
_geom_bond_distance
_geom_bond_site_symmetry_2
Pb11 Cl2 2.647(8) .
Pb11 Cl1 2.732(10) .
Pb11 Cl3 2.892(7) .
Pb11 Cl12 2.900(6) 1_545
Pb2 Cl4 2.750(6) .
Pb2 Cl13 2.817(7) .
Pb2 Cl3 2.968(7) .
Pb2 Cl5 2.979(6) .
Pb2 Cl7 3.030(7) .
Pb2 Cl6 3.089(6) .
Pb3 Cl9 2.621(9) .
Pb3 Cl10 2.809(8) .
Pb3 Cl11 2.843(7) .
Pb3 Cl8 2.977(7) .
Pb3 Cl7 3.075(6) .
Pb4 Cl14 2.808(8) .
Pb4 Cl5 2.900(6) .
Pb4 Cl6 2.926(7) .
Pb4 Cl11 2.995(8) .
Pb4 Cl7 3.007(7) .
Pb4 Cl30 3.047(7) 1_655
Pb4 Cl12 3.063(6) .
Pb5 Cl14 2.896(8) .
Pb5 Cl15 2.958(9) .
Pb5 Cl17 2.975(7) .
Pb5 Cl13 3.015(7) .
Pb5 Cl16 3.090(7) .
Pb6 Cl18 2.839(7) .
Pb6 Cl18 2.839(7) 3_666
Pb6 Cl15 2.850(8) 3_666
Pb6 Cl15 2.850(8) .
Pb6 Cl17 2.859(8) .
Pb6 Cl17 2.859(8) 3_666
Pb7 Cl16 2.747(8) .
Pb7 Cl19 2.926(7) .
Pb7 Cl21 2.993(7) .
Pb7 Cl20 3.009(6) .
Pb7 Cl18 3.039(7) .
Pb7 Cl17 3.072(7) .
Pb8 Cl24 2.807(7) .
Pb8 Cl19 2.856(7) .
Pb8 Cl23 2.892(7) .
Pb8 Cl22 2.994(7) .
Pb8 Cl20 3.022(7) .
Pb8 Cl11 3.037(7) 2_645
Pb9 Cl21 2.747(7) .
Pb9 Cl25 2.890(7) .
Pb9 Cl3 2.973(8) 2_655
Pb9 Cl8 3.001(7) 2_655
Pb9 Cl23 3.007(7) .
Pb9 Cl22 3.056(6) .
Pb9 Cl20 3.081(7) .
Pb10 Cl29 2.73(2) .
Pb10 Cl28 2.795(6) .
Pb10 Cl26 2.853(7) .
Pb10 Cl25 2.867(7) .
Pb10 Cl27 2.949(7) .
Pb10 Cl24 3.065(7) .
Pb1 Cl26 2.807(7) 3_566
Pb1 Cl29 2.91(2) .
Pb1 Cl27 2.916(7) .
Pb1 Cl30 2.916(6) .
Pb1 Cl28 2.925(7) .
Pb1 Cl4 3.012(6) 1_455
Cl3 Pb9 2.973(8) 2_645
Cl4 Pb1 3.012(6) 1_655
Cl8 Pb9 3.001(7) 2_645
Cl11 Pb8 3.037(7) 2_655
Cl12 Pb11 2.900(6) 1_565
Cl26 Pb1 2.807(7) 3_566
Cl30 Pb4 3.047(7) 1_455
N11 C13 1.49(4) .
N11 C12 1.50(4) .
N11 C15 1.52(4) .
N11 C17 1.52(4) .
C11 C12 1.46(5) .
C11 H11A 0.9600 .
C11 H11B 0.9600 .
C11 H11C 0.9600 .
N12 C16 1.48(4) .
N12 C18 1.49(3) .
N12 C14 1.51(4) .
N12 C19 1.55(4) .
C12 H12A 0.9700 .
C12 H12B 0.9700 .
C13 C14 1.55(4) .
C13 H13A 0.9700 .
C13 H13B 0.9700 .
C14 H14A 0.9700 .
C14 H14B 0.9700 .
C15 C16 1.53(5) .
C15 H15A 0.9700 .
C15 H15B 0.9700 .
C16 H16A 0.9700 .
C16 H16B 0.9700 .
C17 C18 1.55(4) .
C17 H17A 0.9700 .
C17 H17B 0.9700 .
C18 H18A 0.9700 .
C18 H18B 0.9700 .
C19 C110 1.52(4) .
C19 H19A 0.9700 .
C19 H19B 0.9700 .
N21 C23 1.48(4) .
N21 C22 1.53(5) .
N21 C25 1.54(5) .
N21 C27 1.54(4) .
C21 C22 1.43(6) .
C21 H21D 0.9600 .
C21 H21E 0.9600 .
C21 H21F 0.9600 .
N22 C29 1.47(5) .
N22 C26 1.49(4) .
N22 C24 1.53(4) .
N22 C28 1.54(5) .
C22 H22A 0.9700 .
C22 H22B 0.9700 .
C23 C24 1.47(5) .
C23 H23A 0.9700 .
C23 H23B 0.9700 .
C24 H24A 0.9700 .
C24 H24B 0.9700 .
C25 C26 1.52(5) .
C25 H25A 0.9700 .
C25 H25B 0.9700 .
C26 H26A 0.9700 .
C26 H26B 0.9700 .
C27 C28 1.52(6) .
C27 H27A 0.9700 .
C27 H27B 0.9700 .
C28 H28A 0.9700 .
C28 H28B 0.9700 .
C29 C210 1.52(6) .
C29 H29A 0.9700 .
C29 H29B 0.9700 .
N31 C35 1.48(4) .
N31 C33 1.55(4) .
N31 C37 1.55(4) .
N31 C32 1.57(4) .
C31 C32 1.48(5) .
C31 H31A 0.9600 .
C31 H31B 0.9600 .
C31 H31C 0.9600 .
N32 C36 1.47(5) .
N32 C38 1.47(5) .
N32 C39 1.51(5) .
N32 C34 1.57(5) .
C32 H32A 0.9700 .
C32 H32B 0.9700 .
C33 C34 1.40(6) .
C33 H33A 0.9700 .
C33 H33B 0.9700 .
C34 H34A 0.9700 .
C34 H34B 0.9700 .
C35 C36 1.53(5) .
C35 H35A 0.9700 .
C35 H35B 0.9700 .
C36 H36A 0.9700 .
C36 H36B 0.9700 .
C37 C38 1.52(5) .
C37 H37A 0.9700 .
C37 H37B 0.9700 .
C38 H38A 0.9700 .
C38 H38B 0.9700 .
C39 C310 1.48(6) .
C39 H39A 0.9700 .
C39 H39B 0.9700 .
N41 C45 1.49(5) .
N41 C43 1.49(5) .
N41 C47 1.52(4) .
N41 C42 1.55(7) .
C41 C42 1.53(7) .
C41 H41D 0.9600 .
C41 H41E 0.9600 .
C41 H41F 0.9600 .
N42 C49 1.464(19) .
N42 C48 1.47(4) .
N42 C46 1.47(5) .
N42 C44 1.59(5) .
C42 H42A 0.9700 .
C42 H42B 0.9700 .
C43 C44 1.46(6) .
C43 H43A 0.9700 .
C43 H43B 0.9700 .
C44 H44A 0.9700 .
C44 H44B 0.9700 .
C45 C46 1.44(6) .
C45 H45A 0.9700 .
C45 H45B 0.9700 .
C46 H46A 0.9700 .
C46 H46B 0.9700 .
C47 C48 1.48(5) .
C47 H47A 0.9700 .
C47 H47B 0.9700 .
C48 H48A 0.9700 .
C48 H48B 0.9700 .
C49 C410 1.585(14) .
C49 H49A 0.9700 .
C49 H49B 0.9700 .
C110 H11D 0.9600 .
C110 H11E 0.9600 .
C110 H11F 0.9600 .
C210 H21A 0.9600 .
C210 H21B 0.9600 .
C210 H21C 0.9600 .
C310 H31D 0.9600 .
C310 H31E 0.9600 .
C310 H31F 0.9600 .
C410 H41A 0.9600 .
C410 H41B 0.9600 .
C410 H41C 0.9600 .
